data_4133286
loop_
_publ_author_name
'Cheng, Ho Fung'
'd'Aquino, Andrea I'
'Barroso-Flores, Joaqu\'in'
'Mirkin, Chad A.'

_publ_section_title
;
 A Redox-Switchable, Allosteric Coordination Complex.
;
_journal_issue 44
_journal_name_full 'Journal of the American Chemical Society'
_journal_page_first 14590
_journal_page_last 14594
_journal_paper_doi 10.1021/jacs.8b09321
_journal_volume 140
_journal_year 2018
_chemical_formula_moiety 'C40 H39 Cl Fe N2 P Pt S2, C24 H20 B, C4 H10 O'
_chemical_formula_sum 'C68 H69 B Cl Fe N2 O P Pt S2'
_chemical_formula_weight 1322.54
_space_group_crystal_system triclinic
_space_group_IT_number 2
_space_group_name_Hall '-P 1'
_space_group_name_H-M_alt 'P -1'
_atom_sites_solution_hydrogens geom
_atom_sites_solution_primary dual
_audit_creation_date 2018-07-30
_audit_creation_method
;
Olex2 1.2
(compiled 2018.05.29 svn.r3508 for OlexSys, GUI svn.r5506)
;
_cell_angle_alpha 86.285(3)
_cell_angle_beta 76.550(3)
_cell_angle_gamma 68.456(3)
_cell_formula_units_Z 2
_cell_length_a 11.0864(7)
_cell_length_b 12.6716(8)
_cell_length_c 23.6012(15)
_cell_measurement_reflns_used 9910
_cell_measurement_temperature 100(2)
_cell_measurement_theta_max 30.480
_cell_measurement_theta_min 2.466
_cell_volume 2998.6(3)
_computing_cell_refinement 'SAINT V8.38A (?, 2016)'
_computing_data_collection 'APEX2 V2014.11-0 (Bruker, 2014)'
_computing_data_reduction 'SAINT V8.38A (?, 2016)'
_computing_molecular_graphics 'Olex2 (Dolomanov et al., 2009)'
_computing_publication_material 'Olex2 (Dolomanov et al., 2009)'
_computing_structure_refinement 'ShelXL (Sheldrick, 2015)'
_computing_structure_solution 'ShelXD (Sheldrick, 2008)'
_diffrn_ambient_temperature 100.01
_diffrn_detector_area_resol_mean 8
_diffrn_measured_fraction_theta_full 0.998
_diffrn_measured_fraction_theta_max 0.991
_diffrn_measurement_device_type 'Bruker Kappa APEX CCD area detector'
_diffrn_measurement_method '\f and \w scans'
_diffrn_radiation_monochromator 'QuazarTM optics'
_diffrn_radiation_type MoK\a
_diffrn_radiation_wavelength 0.71073
_diffrn_reflns_av_R_equivalents 0.0438
_diffrn_reflns_av_unetI/netI 0.0547
_diffrn_reflns_Laue_measured_fraction_full 0.998
_diffrn_reflns_Laue_measured_fraction_max 0.991
_diffrn_reflns_limit_h_max 15
_diffrn_reflns_limit_h_min -15
_diffrn_reflns_limit_k_max 18
_diffrn_reflns_limit_k_min -17
_diffrn_reflns_limit_l_max 31
_diffrn_reflns_limit_l_min -33
_diffrn_reflns_number 46366
_diffrn_reflns_point_group_measured_fraction_full 0.998
_diffrn_reflns_point_group_measured_fraction_max 0.991
_diffrn_reflns_theta_full 25.242
_diffrn_reflns_theta_max 30.565
_diffrn_reflns_theta_min 1.728
_diffrn_source microsource
_exptl_absorpt_coefficient_mu 2.758
_exptl_absorpt_correction_T_max 0.0998
_exptl_absorpt_correction_T_min 0.0674
_exptl_absorpt_correction_type multi-scan
_exptl_absorpt_process_details
'SADABS-2016/2 (Bruker,2016/2) was used for absorption correction. wR2(int) was 0.0716 before and 0.0552 after correction. The Ratio of minimum to maximum transmission is 0.9185. The \l/2 correction factor is Not present.'
_exptl_crystal_colour yellow
_exptl_crystal_colour_primary yellow
_exptl_crystal_density_diffrn 1.465
_exptl_crystal_description rod
_exptl_crystal_F_000 1344
_exptl_crystal_recrystallization_method 'The material was recrystallised from --- by as supplied'
_exptl_crystal_size_max 0.117
_exptl_crystal_size_mid 0.062
_exptl_crystal_size_min 0.055
_refine_diff_density_max 5.550
_refine_diff_density_min -2.380
_refine_diff_density_rms 0.144
_refine_ls_extinction_method none
_refine_ls_goodness_of_fit_ref 1.097
_refine_ls_hydrogen_treatment constr
_refine_ls_matrix_type full
_refine_ls_number_parameters 706
_refine_ls_number_reflns 18220
_refine_ls_number_restraints 0
_refine_ls_restrained_S_all 1.097
_refine_ls_R_factor_all 0.0591
_refine_ls_R_factor_gt 0.0525
_refine_ls_shift/su_max 0.002
_refine_ls_shift/su_mean 0.000
_refine_ls_structure_factor_coef Fsqd
_refine_ls_weighting_details 'w=1/[\s^2^(Fo^2^)+(0.0306P)^2^+13.2517P] where P=(Fo^2^+2Fc^2^)/3'
_refine_ls_weighting_scheme calc
_refine_ls_wR_factor_gt 0.1172
_refine_ls_wR_factor_ref 0.1203
_reflns_Friedel_coverage 0.000
_reflns_number_gt 16446
_reflns_number_total 18220
_reflns_threshold_expression 'I > 2\s(I)'
_cod_data_source_file ja8b09321_si_005.cif
_cod_data_source_block cx1350a
_cod_database_code 4133286
_shelx_shelxl_version_number 2018/1
_shelx_space_group_comment
;
The symmetry employed for this shelxl refinement is uniquely defined
by the following loop, which should always be used as a source of
symmetry information in preference to the above space-group names.
They are only intended as comments.
;
_shelx_estimated_absorpt_t_max 0.863
_shelx_estimated_absorpt_t_min 0.739
_olex2_refinement_description
;
1. Fixed Uiso
 At 1.2 times of:
  All C(H) groups, All C(H,H) groups
 At 1.5 times of:
  All C(H,H,H) groups
2.a Secondary CH2 refined with riding coordinates:
 C11(H11A,H11B), C12(H12A,H12B), C27(H27A,H27B), C28(H28A,H28B), C65(H65A,
 H65B), C67(H67A,H67B)
2.b Aromatic/amide H refined with riding coordinates:
 C2(H2), C3(H3), C4(H4), C5(H5), C6(H6), C7(H7), C8(H8), C9(H9), C10(H10),
 C15(H15), C16(H16), C17(H17), C18(H18), C22(H22), C23(H23), C24(H24), C25(H25),
  C26(H26), C30(H30), C31(H31), C32(H32), C33(H33), C34(H34), C36(H36),
 C37(H37), C38(H38), C39(H39), C40(H40), C42(H42), C43(H43), C44(H44), C45(H45),
  C46(H46), C48(H48), C49(H49), C50(H50), C51(H51), C52(H52), C54(H54),
 C55(H55), C56(H56), C57(H57), C58(H58), C60(H60), C61(H61), C62(H62), C63(H63),
  C64(H64)
2.c Idealised Me refined as rotating group:
 C20(H20A,H20B,H20C), C66(H66A,H66B,H66C), C68(H68A,H68B,H68C)
;
_olex2_date_sample_data_collection 2018-07-27
_olex2_date_sample_submission 2018-07-18
_olex2_diffrn_ambient_temperature_device 'Oxford Cryosystems'
_olex2_exptl_crystal_mounting_method 'The crystal was mounted on a MITIGEN holder in Paratone'
_olex2_submission_original_sample_id cx1350a
_olex2_submission_special_instructions 'No special instructions were received'

loop_
_space_group_symop_operation_xyz
'x, y, z'
'-x, -y, -z'

loop_
_atom_site_label
_atom_site_type_symbol
_atom_site_fract_x
_atom_site_fract_y
_atom_site_fract_z
_atom_site_U_iso_or_equiv
_atom_site_adp_type
_atom_site_occupancy
_atom_site_site_symmetry_order
_atom_site_calc_flag
_atom_site_refinement_flags_posn
Pt1 Pt 0.74231(2) 0.34361(2) 0.72071(2) 0.02053(5) Uani 1 1 d .
Fe1 Fe 0.72327(9) 0.72774(8) 0.54937(3) 0.04383(19) Uani 1 1 d .
Cl1 Cl 0.60829(12) 0.36327(10) 0.65404(5) 0.0311(2) Uani 1 1 d .
S1 S 0.46223(12) 0.75167(9) 0.65817(5) 0.0291(2) Uani 1 1 d .
S2 S 0.93297(12) 0.24306(9) 0.65076(5) 0.0280(2) Uani 1 1 d .
P1 P 0.87617(10) 0.32511(8) 0.78115(4) 0.01882(19) Uani 1 1 d .
N1 N 0.5029(3) 0.5275(3) 0.79164(15) 0.0209(7) Uani 1 1 d .
N2 N 0.5238(3) 0.3577(3) 0.82346(16) 0.0216(7) Uani 1 1 d .
C1 C 0.6284(5) 0.6775(4) 0.6235(2) 0.0324(10) Uani 1 1 d .
C2 C 0.7418(6) 0.6974(5) 0.6333(2) 0.0412(12) Uani 1 1 d .
H2 H 0.739803 0.749470 0.661026 0.049 Uiso 1 1 calc R
C3 C 0.8560(6) 0.6264(6) 0.5946(3) 0.0539(16) Uani 1 1 d .
H3 H 0.944379 0.623418 0.590866 0.065 Uiso 1 1 calc R
C4 C 0.8151(7) 0.5598(6) 0.5621(3) 0.0578(18) Uani 1 1 d .
H4 H 0.872660 0.503601 0.533385 0.069 Uiso 1 1 calc R
C5 C 0.6759(6) 0.5904(5) 0.5794(2) 0.0459(13) Uani 1 1 d .
H5 H 0.623431 0.559122 0.564500 0.055 Uiso 1 1 calc R
C6 C 0.5884(9) 0.8729(7) 0.5252(3) 0.069(2) Uani 1 1 d .
H6 H 0.498191 0.909201 0.545005 0.083 Uiso 1 1 calc R
C7 C 0.6990(9) 0.8931(8) 0.5342(3) 0.073(2) Uani 1 1 d .
H7 H 0.697033 0.945333 0.561835 0.088 Uiso 1 1 calc R
C8 C 0.8140(9) 0.8222(8) 0.4950(3) 0.074(2) Uani 1 1 d .
H8 H 0.901873 0.820491 0.491410 0.088 Uiso 1 1 calc R
C9 C 0.7777(10) 0.7549(9) 0.4624(3) 0.080(3) Uani 1 1 d .
H9 H 0.835583 0.698531 0.433765 0.096 Uiso 1 1 calc R
C10 C 0.6377(9) 0.7873(8) 0.4805(3) 0.077(3) Uani 1 1 d .
H10 H 0.584919 0.756884 0.465228 0.093 Uiso 1 1 calc R
C11 C 0.4297(5) 0.6503(4) 0.71184(19) 0.0275(9) Uani 1 1 d .
H11A H 0.336367 0.682875 0.734192 0.033 Uiso 1 1 calc R
H11B H 0.440306 0.580580 0.691402 0.033 Uiso 1 1 calc R
C12 C 0.5219(4) 0.6191(4) 0.75403(18) 0.0232(8) Uani 1 1 d .
H12A H 0.615481 0.594792 0.731813 0.028 Uiso 1 1 calc R
H12B H 0.503434 0.686491 0.778303 0.028 Uiso 1 1 calc R
C13 C 0.5787(4) 0.4161(3) 0.78207(18) 0.0209(8) Uani 1 1 d .
C14 C 0.3971(4) 0.5409(3) 0.83992(18) 0.0210(7) Uani 1 1 d .
C15 C 0.2949(4) 0.6359(4) 0.86680(18) 0.0238(8) Uani 1 1 d .
H15 H 0.283808 0.709856 0.852410 0.029 Uiso 1 1 calc R
C16 C 0.2091(5) 0.6175(4) 0.9161(2) 0.0275(9) Uani 1 1 d .
H16 H 0.137834 0.680625 0.936319 0.033 Uiso 1 1 calc R
C17 C 0.2250(5) 0.5076(4) 0.9369(2) 0.0280(9) Uani 1 1 d .
H17 H 0.164377 0.498614 0.970925 0.034 Uiso 1 1 calc R
C18 C 0.3263(4) 0.4126(4) 0.90917(19) 0.0255(8) Uani 1 1 d .
H18 H 0.336585 0.338273 0.922813 0.031 Uiso 1 1 calc R
C19 C 0.4122(4) 0.4320(3) 0.86020(18) 0.0223(8) Uani 1 1 d .
C20 C 0.5737(4) 0.2349(3) 0.8309(2) 0.0263(9) Uani 1 1 d .
H20A H 0.653464 0.199358 0.800218 0.039 Uiso 1 1 calc GR
H20B H 0.505125 0.205076 0.828325 0.039 Uiso 1 1 calc GR
H20C H 0.596068 0.217931 0.869093 0.039 Uiso 1 1 calc GR
C21 C 0.9359(6) 0.1004(4) 0.6513(2) 0.0346(10) Uani 1 1 d .
C22 C 1.0583(8) 0.0139(5) 0.6302(3) 0.0552(17) Uani 1 1 d .
H22 H 1.137268 0.030362 0.617700 0.066 Uiso 1 1 calc R
C23 C 1.0621(8) -0.0970(5) 0.6279(3) 0.065(2) Uani 1 1 d .
H23 H 1.144325 -0.157423 0.614501 0.077 Uiso 1 1 calc R
C24 C 0.9457(8) -0.1184(5) 0.6450(3) 0.063(2) Uani 1 1 d .
H24 H 0.948684 -0.193765 0.642070 0.076 Uiso 1 1 calc R
C25 C 0.8252(7) -0.0335(5) 0.6664(3) 0.0470(14) Uani 1 1 d .
H25 H 0.746105 -0.050029 0.677899 0.056 Uiso 1 1 calc R
C26 C 0.8209(6) 0.0761(4) 0.6709(2) 0.0381(11) Uani 1 1 d .
H26 H 0.739294 0.134780 0.687381 0.046 Uiso 1 1 calc R
C27 C 1.0669(5) 0.2235(4) 0.6877(2) 0.0326(10) Uani 1 1 d .
H27A H 1.145988 0.157565 0.669869 0.039 Uiso 1 1 calc R
H27B H 1.091764 0.291517 0.682552 0.039 Uiso 1 1 calc R
C28 C 1.0256(4) 0.2040(4) 0.7525(2) 0.0278(9) Uani 1 1 d .
H28A H 1.097172 0.198414 0.772284 0.033 Uiso 1 1 calc R
H28B H 1.007168 0.132805 0.758553 0.033 Uiso 1 1 calc R
C29 C 0.8165(4) 0.3058(3) 0.85704(17) 0.0200(7) Uani 1 1 d .
C30 C 0.8491(4) 0.1996(4) 0.88240(19) 0.0258(8) Uani 1 1 d .
H30 H 0.910171 0.133994 0.860145 0.031 Uiso 1 1 calc R
C31 C 0.7914(5) 0.1904(4) 0.9407(2) 0.0341(10) Uani 1 1 d .
H31 H 0.813016 0.118218 0.958283 0.041 Uiso 1 1 calc R
C32 C 0.7028(5) 0.2860(5) 0.9731(2) 0.0376(11) Uani 1 1 d .
H32 H 0.662962 0.278936 1.012660 0.045 Uiso 1 1 calc R
C33 C 0.6718(5) 0.3921(5) 0.9481(2) 0.0377(11) Uani 1 1 d .
H33 H 0.612666 0.457596 0.970883 0.045 Uiso 1 1 calc R
C34 C 0.7267(5) 0.4026(4) 0.89030(19) 0.0276(9) Uani 1 1 d .
H34 H 0.703884 0.475044 0.872980 0.033 Uiso 1 1 calc R
C35 C 0.9373(4) 0.4397(3) 0.77913(18) 0.0212(7) Uani 1 1 d .
C36 C 1.0113(4) 0.4431(4) 0.8188(2) 0.0260(8) Uani 1 1 d .
H36 H 1.023108 0.389020 0.848765 0.031 Uiso 1 1 calc R
C37 C 1.0679(5) 0.5256(4) 0.8146(2) 0.0312(10) Uani 1 1 d .
H37 H 1.119173 0.527223 0.841441 0.037 Uiso 1 1 calc R
C38 C 1.0497(5) 0.6051(4) 0.7714(2) 0.0351(11) Uani 1 1 d .
H38 H 1.087898 0.661781 0.768716 0.042 Uiso 1 1 calc R
C39 C 0.9756(5) 0.6021(4) 0.7320(2) 0.0350(11) Uani 1 1 d .
H39 H 0.962881 0.657064 0.702415 0.042 Uiso 1 1 calc R
C40 C 0.9203(4) 0.5199(4) 0.7355(2) 0.0286(9) Uani 1 1 d .
H40 H 0.870446 0.517910 0.708061 0.034 Uiso 1 1 calc R
C41 C 0.2835(4) 0.1016(3) 0.90502(17) 0.0188(7) Uani 1 1 d .
C42 C 0.3620(4) 0.0903(3) 0.94549(19) 0.0243(8) Uani 1 1 d .
H42 H 0.448792 0.033678 0.938523 0.029 Uiso 1 1 calc R
C43 C 0.3176(5) 0.1593(4) 0.9957(2) 0.0296(9) Uani 1 1 d .
H43 H 0.373699 0.148214 1.022201 0.036 Uiso 1 1 calc R
C44 C 0.1923(5) 0.2437(4) 1.00708(19) 0.0281(9) Uani 1 1 d .
H44 H 0.161482 0.289945 1.041423 0.034 Uiso 1 1 calc R
C45 C 0.1126(5) 0.2597(4) 0.9677(2) 0.0268(9) Uani 1 1 d .
H45 H 0.027328 0.318415 0.974296 0.032 Uiso 1 1 calc R
C46 C 0.1577(4) 0.1894(3) 0.91826(18) 0.0225(8) Uani 1 1 d .
H46 H 0.100693 0.201425 0.892110 0.027 Uiso 1 1 calc R
C47 C 0.2045(4) -0.0301(3) 0.85084(18) 0.0210(7) Uani 1 1 d .
C48 C 0.1297(4) -0.0481(3) 0.90485(19) 0.0231(8) Uani 1 1 d .
H48 H 0.149422 -0.030735 0.939384 0.028 Uiso 1 1 calc R
C49 C 0.0277(5) -0.0905(4) 0.9102(2) 0.0288(9) Uani 1 1 d .
H49 H -0.019961 -0.101431 0.947726 0.035 Uiso 1 1 calc R
C50 C -0.0040(5) -0.1165(4) 0.8607(2) 0.0326(10) Uani 1 1 d .
H50 H -0.073889 -0.144441 0.863918 0.039 Uiso 1 1 calc R
C51 C 0.0682(5) -0.1011(4) 0.8063(2) 0.0309(10) Uani 1 1 d .
H51 H 0.048093 -0.118970 0.771988 0.037 Uiso 1 1 calc R
C52 C 0.1705(5) -0.0594(3) 0.8021(2) 0.0256(8) Uani 1 1 d .
H52 H 0.219144 -0.050587 0.764407 0.031 Uiso 1 1 calc R
C53 C 0.4639(4) -0.0891(3) 0.84955(18) 0.0216(7) Uani 1 1 d .
C54 C 0.4634(4) -0.1824(3) 0.88444(19) 0.0244(8) Uani 1 1 d .
H54 H 0.380615 -0.183812 0.906473 0.029 Uiso 1 1 calc R
C55 C 0.5790(5) -0.2732(4) 0.8883(2) 0.0295(9) Uani 1 1 d .
H55 H 0.573855 -0.334099 0.913185 0.035 Uiso 1 1 calc R
C56 C 0.7011(5) -0.2756(4) 0.8561(2) 0.0304(10) Uani 1 1 d .
H56 H 0.779837 -0.338874 0.857540 0.036 Uiso 1 1 calc R
C57 C 0.7068(5) -0.1840(4) 0.8218(2) 0.0324(10) Uani 1 1 d .
H57 H 0.790238 -0.183330 0.800110 0.039 Uiso 1 1 calc R
C58 C 0.5900(5) -0.0925(4) 0.8189(2) 0.0289(9) Uani 1 1 d .
H58 H 0.596160 -0.030211 0.795329 0.035 Uiso 1 1 calc R
C59 C 0.3490(4) 0.0879(3) 0.78690(18) 0.0215(7) Uani 1 1 d .
C60 C 0.4058(5) 0.0285(4) 0.7329(2) 0.0290(9) Uani 1 1 d .
H60 H 0.429570 -0.051544 0.732349 0.035 Uiso 1 1 calc R
C61 C 0.4284(6) 0.0825(5) 0.6806(2) 0.0377(11) Uani 1 1 d .
H61 H 0.464607 0.039464 0.645066 0.045 Uiso 1 1 calc R
C62 C 0.3986(6) 0.1978(5) 0.6798(2) 0.0404(12) Uani 1 1 d .
H62 H 0.416251 0.234358 0.644084 0.049 Uiso 1 1 calc R
C63 C 0.3427(5) 0.2600(4) 0.7316(2) 0.0329(10) Uani 1 1 d .
H63 H 0.321305 0.339821 0.731646 0.039 Uiso 1 1 calc R
C64 C 0.3178(4) 0.2050(4) 0.78408(18) 0.0224(8) Uani 1 1 d .
H64 H 0.277994 0.249228 0.819147 0.027 Uiso 1 1 calc R
B1 B 0.3258(4) 0.0189(4) 0.8476(2) 0.0194(8) Uani 1 1 d .
O1 O 0.7632(6) 0.3449(5) 0.4565(2) 0.0741(16) Uani 1 1 d .
C65 C 0.6924(12) 0.2837(9) 0.4974(4) 0.095(3) Uani 1 1 d .
H65A H 0.626145 0.335724 0.528835 0.114 Uiso 1 1 calc R
H65B H 0.645455 0.250864 0.476887 0.114 Uiso 1 1 calc R
C66 C 0.7922(14) 0.1940(10) 0.5214(4) 0.127(5) Uani 1 1 d .
H66A H 0.859541 0.145387 0.489668 0.191 Uiso 1 1 calc GR
H66B H 0.749376 0.148405 0.547656 0.191 Uiso 1 1 calc GR
H66C H 0.834829 0.227817 0.543183 0.191 Uiso 1 1 calc GR
C67 C 0.6731(8) 0.4364(7) 0.4315(4) 0.072(2) Uani 1 1 d .
H67A H 0.607255 0.488949 0.462828 0.086 Uiso 1 1 calc R
H67B H 0.624252 0.406308 0.410614 0.086 Uiso 1 1 calc R
C68 C 0.7429(10) 0.4987(12) 0.3907(5) 0.143(6) Uani 1 1 d .
H68A H 0.819490 0.444786 0.364234 0.215 Uiso 1 1 calc GR
H68B H 0.773653 0.543133 0.412550 0.215 Uiso 1 1 calc GR
H68C H 0.682105 0.549764 0.368066 0.215 Uiso 1 1 calc GR

loop_
_atom_site_aniso_label
_atom_site_aniso_U_11
_atom_site_aniso_U_22
_atom_site_aniso_U_33
_atom_site_aniso_U_23
_atom_site_aniso_U_13
_atom_site_aniso_U_12
Pt1 0.02420(8) 0.02161(7) 0.01785(7) 0.00249(5) -0.00482(5) -0.01097(6)
Fe1 0.0480(5) 0.0626(5) 0.0235(3) 0.0117(3) -0.0033(3) -0.0278(4)
Cl1 0.0351(6) 0.0347(5) 0.0268(5) -0.0003(4) -0.0113(4) -0.0137(5)
S1 0.0384(6) 0.0249(5) 0.0226(5) 0.0078(4) -0.0066(4) -0.0111(4)
S2 0.0327(6) 0.0248(5) 0.0219(5) -0.0018(4) 0.0038(4) -0.0107(4)
P1 0.0177(4) 0.0172(4) 0.0201(5) 0.0010(4) -0.0027(4) -0.0057(4)
N1 0.0212(16) 0.0215(16) 0.0216(16) 0.0059(13) -0.0044(13) -0.0107(13)
N2 0.0207(16) 0.0190(15) 0.0264(17) 0.0070(13) -0.0070(14) -0.0089(13)
C1 0.037(3) 0.035(2) 0.022(2) 0.0048(18) -0.0030(18) -0.013(2)
C2 0.045(3) 0.053(3) 0.026(2) 0.009(2) -0.007(2) -0.020(3)
C3 0.042(3) 0.073(4) 0.034(3) 0.004(3) 0.000(2) -0.012(3)
C4 0.051(4) 0.061(4) 0.039(3) -0.005(3) 0.011(3) -0.005(3)
C5 0.053(3) 0.046(3) 0.032(3) -0.006(2) 0.004(2) -0.018(3)
C6 0.075(5) 0.086(5) 0.049(4) 0.044(4) -0.022(4) -0.035(4)
C7 0.097(6) 0.083(5) 0.054(4) 0.032(4) -0.016(4) -0.056(5)
C8 0.077(5) 0.097(6) 0.055(4) 0.023(4) 0.006(4) -0.056(5)
C9 0.098(7) 0.117(7) 0.030(3) 0.017(4) 0.005(4) -0.059(6)
C10 0.095(6) 0.121(7) 0.028(3) 0.029(4) -0.020(4) -0.053(6)
C11 0.033(2) 0.027(2) 0.025(2) 0.0098(17) -0.0095(18) -0.0138(18)
C12 0.027(2) 0.0226(18) 0.0230(19) 0.0066(15) -0.0051(16) -0.0140(16)
C13 0.0228(18) 0.0224(18) 0.0224(18) 0.0086(15) -0.0105(15) -0.0119(15)
C14 0.0224(18) 0.0219(18) 0.0225(18) 0.0067(15) -0.0073(15) -0.0121(15)
C15 0.027(2) 0.0223(18) 0.025(2) 0.0032(15) -0.0059(16) -0.0122(16)
C16 0.030(2) 0.028(2) 0.025(2) 0.0005(17) -0.0021(17) -0.0129(18)
C17 0.027(2) 0.027(2) 0.028(2) 0.0028(17) 0.0000(17) -0.0119(17)
C18 0.026(2) 0.0238(19) 0.027(2) 0.0060(16) -0.0052(17) -0.0117(16)
C19 0.0219(18) 0.0214(18) 0.026(2) 0.0080(15) -0.0071(16) -0.0103(15)
C20 0.0238(19) 0.0198(18) 0.036(2) 0.0080(17) -0.0087(18) -0.0093(16)
C21 0.049(3) 0.025(2) 0.025(2) -0.0025(17) 0.001(2) -0.014(2)
C22 0.071(4) 0.032(3) 0.051(4) -0.007(3) 0.010(3) -0.018(3)
C23 0.081(5) 0.032(3) 0.060(4) -0.009(3) 0.010(4) -0.010(3)
C24 0.089(5) 0.031(3) 0.066(4) 0.004(3) 0.001(4) -0.028(3)
C25 0.063(4) 0.037(3) 0.043(3) -0.003(2) -0.002(3) -0.025(3)
C26 0.046(3) 0.033(2) 0.034(3) -0.005(2) -0.001(2) -0.017(2)
C27 0.027(2) 0.031(2) 0.032(2) -0.0036(19) 0.0082(18) -0.0101(18)
C28 0.0198(19) 0.024(2) 0.034(2) -0.0005(17) -0.0010(17) -0.0041(16)
C29 0.0173(17) 0.0224(18) 0.0198(18) 0.0031(14) -0.0047(14) -0.0067(14)
C30 0.024(2) 0.027(2) 0.026(2) 0.0053(16) -0.0084(17) -0.0076(16)
C31 0.035(2) 0.038(3) 0.027(2) 0.0118(19) -0.009(2) -0.012(2)
C32 0.042(3) 0.050(3) 0.018(2) 0.008(2) -0.0017(19) -0.017(2)
C33 0.037(3) 0.040(3) 0.027(2) -0.003(2) -0.002(2) -0.005(2)
C34 0.029(2) 0.029(2) 0.022(2) -0.0005(16) -0.0045(17) -0.0074(17)
C35 0.0181(17) 0.0163(16) 0.027(2) -0.0007(14) -0.0030(15) -0.0049(14)
C36 0.0230(19) 0.0215(19) 0.034(2) 0.0004(16) -0.0095(18) -0.0061(16)
C37 0.026(2) 0.025(2) 0.043(3) -0.0050(19) -0.011(2) -0.0066(17)
C38 0.030(2) 0.025(2) 0.052(3) -0.003(2) -0.007(2) -0.0131(19)
C39 0.033(2) 0.031(2) 0.044(3) 0.011(2) -0.009(2) -0.016(2)
C40 0.026(2) 0.028(2) 0.034(2) 0.0082(18) -0.0085(18) -0.0114(17)
C41 0.0222(18) 0.0163(16) 0.0192(17) 0.0024(13) -0.0046(14) -0.0090(14)
C42 0.029(2) 0.0190(18) 0.026(2) 0.0028(15) -0.0104(17) -0.0078(16)
C43 0.044(3) 0.025(2) 0.024(2) 0.0033(16) -0.0138(19) -0.0141(19)
C44 0.040(2) 0.025(2) 0.0169(18) -0.0018(15) 0.0025(17) -0.0139(19)
C45 0.027(2) 0.0228(19) 0.028(2) -0.0002(16) 0.0030(17) -0.0114(17)
C46 0.0222(18) 0.0211(18) 0.0239(19) 0.0016(15) -0.0032(16) -0.0089(15)
C47 0.0227(18) 0.0128(16) 0.0260(19) 0.0011(14) -0.0063(16) -0.0044(14)
C48 0.0248(19) 0.0181(17) 0.026(2) 0.0034(15) -0.0076(16) -0.0070(15)
C49 0.027(2) 0.0222(19) 0.037(2) 0.0077(17) -0.0055(19) -0.0097(17)
C50 0.033(2) 0.024(2) 0.050(3) 0.007(2) -0.017(2) -0.0165(18)
C51 0.039(2) 0.022(2) 0.040(3) 0.0066(18) -0.020(2) -0.0143(18)
C52 0.030(2) 0.0199(18) 0.028(2) 0.0023(16) -0.0094(18) -0.0096(16)
C53 0.0226(18) 0.0189(17) 0.0229(19) -0.0025(14) -0.0060(15) -0.0062(15)
C54 0.0244(19) 0.0214(18) 0.025(2) 0.0005(15) -0.0069(16) -0.0047(16)
C55 0.033(2) 0.0198(19) 0.030(2) -0.0006(16) -0.0124(19) -0.0006(17)
C56 0.027(2) 0.023(2) 0.035(2) -0.0072(17) -0.0136(19) 0.0028(17)
C57 0.022(2) 0.029(2) 0.043(3) -0.005(2) -0.006(2) -0.0052(17)
C58 0.027(2) 0.0222(19) 0.038(2) -0.0026(18) -0.0056(19) -0.0091(17)
C59 0.0206(18) 0.0221(18) 0.0223(19) -0.0001(15) -0.0047(15) -0.0084(15)
C60 0.032(2) 0.030(2) 0.027(2) -0.0023(17) -0.0040(18) -0.0132(18)
C61 0.042(3) 0.050(3) 0.023(2) -0.002(2) 0.000(2) -0.023(2)
C62 0.052(3) 0.053(3) 0.025(2) 0.011(2) -0.007(2) -0.031(3)
C63 0.042(3) 0.034(2) 0.030(2) 0.0110(19) -0.011(2) -0.023(2)
C64 0.0242(19) 0.0232(19) 0.0220(19) 0.0026(15) -0.0068(16) -0.0105(16)
B1 0.0188(19) 0.0174(18) 0.022(2) -0.0003(15) -0.0047(16) -0.0058(16)
O1 0.097(4) 0.064(3) 0.055(3) -0.002(3) -0.025(3) -0.016(3)
C65 0.118(9) 0.091(7) 0.073(6) -0.007(5) -0.034(6) -0.025(6)
C66 0.186(13) 0.097(8) 0.049(5) -0.004(5) -0.023(7) 0.006(8)
C67 0.066(5) 0.075(5) 0.066(5) -0.010(4) -0.025(4) -0.007(4)
C68 0.067(6) 0.170(12) 0.117(9) 0.084(9) 0.009(6) 0.013(7)

loop_
_atom_type_symbol
_atom_type_description
_atom_type_scat_dispersion_real
_atom_type_scat_dispersion_imag
_atom_type_scat_source
C C 0.0033 0.0016 'International Tables Vol C Tables 4.2.6.8 and 6.1.1.4'
H H 0.0000 0.0000 'International Tables Vol C Tables 4.2.6.8 and 6.1.1.4'
B B 0.0013 0.0007 'International Tables Vol C Tables 4.2.6.8 and 6.1.1.4'
Cl Cl 0.1484 0.1585 'International Tables Vol C Tables 4.2.6.8 and 6.1.1.4'
Fe Fe 0.3463 0.8444 'International Tables Vol C Tables 4.2.6.8 and 6.1.1.4'
N N 0.0061 0.0033 'International Tables Vol C Tables 4.2.6.8 and 6.1.1.4'
O O 0.0106 0.0060 'International Tables Vol C Tables 4.2.6.8 and 6.1.1.4'
P P 0.1023 0.0942 'International Tables Vol C Tables 4.2.6.8 and 6.1.1.4'
Pt Pt -1.7033 8.3905 'International Tables Vol C Tables 4.2.6.8 and 6.1.1.4'
S S 0.1246 0.1234 'International Tables Vol C Tables 4.2.6.8 and 6.1.1.4'

loop_
_geom_angle_atom_site_label_1
_geom_angle_atom_site_label_2
_geom_angle_atom_site_label_3
_geom_angle
S2 Pt1 Cl1 90.75(4)
P1 Pt1 Cl1 177.74(4)
P1 Pt1 S2 87.33(4)
C13 Pt1 Cl1 89.12(11)
C13 Pt1 S2 175.00(11)
C13 Pt1 P1 92.90(11)
C1 Fe1 C2 41.6(2)
C1 Fe1 C3 69.4(2)
C1 Fe1 C4 68.8(2)
C1 Fe1 C5 41.4(2)
C1 Fe1 C6 106.8(3)
C1 Fe1 C7 122.4(3)
C1 Fe1 C8 159.2(3)
C1 Fe1 C9 159.0(3)
C1 Fe1 C10 123.0(3)
C2 Fe1 C6 122.9(3)
C2 Fe1 C8 122.9(3)
C2 Fe1 C9 157.9(3)
C2 Fe1 C10 159.8(3)
C3 Fe1 C2 40.5(2)
C3 Fe1 C4 41.1(3)
C3 Fe1 C5 69.3(3)
C3 Fe1 C6 158.5(3)
C3 Fe1 C7 122.6(3)
C3 Fe1 C8 107.6(3)
C3 Fe1 C9 122.1(3)
C3 Fe1 C10 158.7(3)
C4 Fe1 C2 68.4(3)
C4 Fe1 C5 40.6(3)
C4 Fe1 C6 158.9(3)
C4 Fe1 C7 159.4(3)
C4 Fe1 C8 123.3(3)
C4 Fe1 C9 107.3(4)
C4 Fe1 C10 123.0(4)
C5 Fe1 C2 69.4(2)
C5 Fe1 C6 122.6(3)
C5 Fe1 C8 158.5(3)
C5 Fe1 C9 122.3(3)
C5 Fe1 C10 107.5(3)
C7 Fe1 C2 107.4(3)
C7 Fe1 C5 158.8(3)
C7 Fe1 C6 40.3(3)
C7 Fe1 C8 40.7(3)
C7 Fe1 C9 68.6(4)
C7 Fe1 C10 67.9(4)
C8 Fe1 C6 68.0(3)
C8 Fe1 C9 40.1(3)
C9 Fe1 C6 69.0(4)
C10 Fe1 C6 40.9(3)
C10 Fe1 C8 67.2(4)
C10 Fe1 C9 40.6(3)
C1 S1 C11 101.5(2)
C21 S2 Pt1 105.44(17)
C21 S2 C27 100.0(2)
C27 S2 Pt1 102.69(16)
C28 P1 Pt1 105.14(16)
C29 P1 Pt1 118.40(13)
C29 P1 C28 109.4(2)
C29 P1 C35 105.08(19)
C35 P1 Pt1 114.52(13)
C35 P1 C28 103.3(2)
C13 N1 C12 124.9(4)
C13 N1 C14 109.9(3)
C14 N1 C12 125.0(3)
C13 N2 C19 110.1(3)
C13 N2 C20 126.5(4)
C19 N2 C20 123.4(3)
S1 C1 Fe1 123.7(3)
C2 C1 Fe1 69.9(3)
C2 C1 S1 125.4(4)
C5 C1 Fe1 70.0(3)
C5 C1 S1 126.9(4)
C5 C1 C2 107.7(5)
Fe1 C2 H2 127.6
C1 C2 Fe1 68.5(3)
C1 C2 H2 125.9
C3 C2 Fe1 69.5(3)
C3 C2 C1 108.1(5)
C3 C2 H2 125.9
Fe1 C3 H3 125.9
C2 C3 Fe1 70.0(3)
C2 C3 H3 126.2
C2 C3 C4 107.6(6)
C4 C3 Fe1 69.5(4)
C4 C3 H3 126.2
Fe1 C4 H4 126.9
C3 C4 Fe1 69.4(4)
C3 C4 H4 125.4
C5 C4 Fe1 69.9(4)
C5 C4 C3 109.3(6)
C5 C4 H4 125.4
Fe1 C5 H5 127.0
C1 C5 Fe1 68.6(3)
C1 C5 H5 126.4
C4 C5 Fe1 69.6(4)
C4 C5 C1 107.2(6)
C4 C5 H5 126.4
Fe1 C6 H6 126.5
C7 C6 Fe1 69.2(5)
C7 C6 H6 126.7
C7 C6 C10 106.7(8)
C10 C6 Fe1 69.2(5)
C10 C6 H6 126.7
Fe1 C7 H7 125.2
C6 C7 Fe1 70.4(5)
C6 C7 H7 125.9
C6 C7 C8 108.3(8)
C8 C7 Fe1 70.1(5)
C8 C7 H7 125.9
Fe1 C8 H8 127.0
C7 C8 Fe1 69.2(4)
C7 C8 H8 125.4
C9 C8 Fe1 70.0(4)
C9 C8 C7 109.2(8)
C9 C8 H8 125.4
Fe1 C9 H9 125.6
C8 C9 Fe1 69.9(4)
C8 C9 H9 126.7
C8 C9 C10 106.5(8)
C10 C9 Fe1 69.4(4)
C10 C9 H9 126.7
Fe1 C10 H10 126.3
C6 C10 Fe1 69.9(4)
C6 C10 H10 125.3
C9 C10 Fe1 70.0(4)
C9 C10 C6 109.3(8)
C9 C10 H10 125.3
S1 C11 H11A 109.0
S1 C11 H11B 109.0
H11A C11 H11B 107.8
C12 C11 S1 112.9(3)
C12 C11 H11A 109.0
C12 C11 H11B 109.0
N1 C12 C11 110.7(3)
N1 C12 H12A 109.5
N1 C12 H12B 109.5
C11 C12 H12A 109.5
C11 C12 H12B 109.5
H12A C12 H12B 108.1
N1 C13 Pt1 128.9(3)
N1 C13 N2 107.3(4)
N2 C13 Pt1 123.8(3)
C15 C14 N1 132.0(4)
C15 C14 C19 122.1(4)
C19 C14 N1 105.9(4)
C14 C15 H15 121.9
C14 C15 C16 116.2(4)
C16 C15 H15 121.9
C15 C16 H16 119.1
C15 C16 C17 121.7(4)
C17 C16 H16 119.1
C16 C17 H17 119.1
C18 C17 C16 121.7(4)
C18 C17 H17 119.1
C17 C18 H18 121.9
C17 C18 C19 116.1(4)
C19 C18 H18 121.9
N2 C19 C14 106.8(4)
N2 C19 C18 131.1(4)
C18 C19 C14 122.1(4)
N2 C20 H20A 109.5
N2 C20 H20B 109.5
N2 C20 H20C 109.5
H20A C20 H20B 109.5
H20A C20 H20C 109.5
H20B C20 H20C 109.5
C22 C21 S2 117.6(4)
C26 C21 S2 121.6(4)
C26 C21 C22 120.8(5)
C21 C22 H22 120.7
C23 C22 C21 118.6(7)
C23 C22 H22 120.7
C22 C23 H23 120.2
C24 C23 C22 119.6(7)
C24 C23 H23 120.2
C23 C24 H24 119.1
C25 C24 C23 121.8(6)
C25 C24 H24 119.1
C24 C25 H25 120.5
C24 C25 C26 119.1(6)
C26 C25 H25 120.5
C21 C26 H26 120.0
C25 C26 C21 120.0(5)
C25 C26 H26 120.0
S2 C27 H27A 109.3
S2 C27 H27B 109.3
H27A C27 H27B 108.0
C28 C27 S2 111.5(3)
C28 C27 H27A 109.3
C28 C27 H27B 109.3
P1 C28 H28A 110.4
P1 C28 H28B 110.4
C27 C28 P1 106.5(3)
C27 C28 H28A 110.4
C27 C28 H28B 110.4
H28A C28 H28B 108.6
C30 C29 P1 122.7(3)
C30 C29 C34 120.0(4)
C34 C29 P1 117.2(3)
C29 C30 H30 120.3
C31 C30 C29 119.4(4)
C31 C30 H30 120.3
C30 C31 H31 119.9
C32 C31 C30 120.3(4)
C32 C31 H31 119.9
C31 C32 H32 119.8
C31 C32 C33 120.4(4)
C33 C32 H32 119.8
C32 C33 H33 119.9
C34 C33 C32 120.1(5)
C34 C33 H33 119.9
C29 C34 H34 120.1
C33 C34 C29 119.8(4)
C33 C34 H34 120.1
C36 C35 P1 119.7(3)
C36 C35 C40 119.4(4)
C40 C35 P1 120.7(3)
C35 C36 H36 119.9
C37 C36 C35 120.2(4)
C37 C36 H36 119.9
C36 C37 H37 120.0
C38 C37 C36 120.1(4)
C38 C37 H37 120.0
C37 C38 H38 120.1
C37 C38 C39 119.9(4)
C39 C38 H38 120.1
C38 C39 H39 119.8
C40 C39 C38 120.5(4)
C40 C39 H39 119.8
C35 C40 H40 119.9
C39 C40 C35 120.1(4)
C39 C40 H40 119.9
C42 C41 C46 114.7(4)
C42 C41 B1 125.0(4)
C46 C41 B1 120.2(3)
C41 C42 H42 118.7
C43 C42 C41 122.6(4)
C43 C42 H42 118.7
C42 C43 H43 119.8
C44 C43 C42 120.4(4)
C44 C43 H43 119.8
C43 C44 H44 120.5
C45 C44 C43 119.0(4)
C45 C44 H44 120.5
C44 C45 H45 120.1
C44 C45 C46 119.9(4)
C46 C45 H45 120.1
C41 C46 H46 118.3
C45 C46 C41 123.4(4)
C45 C46 H46 118.3
C48 C47 B1 120.7(4)
C52 C47 C48 114.8(4)
C52 C47 B1 124.5(4)
C47 C48 H48 118.4
C49 C48 C47 123.2(4)
C49 C48 H48 118.4
C48 C49 H49 120.0
C50 C49 C48 119.9(4)
C50 C49 H49 120.0
C49 C50 H50 120.5
C49 C50 C51 119.0(4)
C51 C50 H50 120.5
C50 C51 H51 120.0
C50 C51 C52 120.1(4)
C52 C51 H51 120.0
C47 C52 H52 118.5
C51 C52 C47 123.0(4)
C51 C52 H52 118.5
C54 C53 C58 115.3(4)
C54 C53 B1 121.5(4)
C58 C53 B1 123.1(4)
C53 C54 H54 118.6
C55 C54 C53 122.8(4)
C55 C54 H54 118.6
C54 C55 H55 119.8
C56 C55 C54 120.5(4)
C56 C55 H55 119.8
C55 C56 H56 120.6
C55 C56 C57 118.8(4)
C57 C56 H56 120.6
C56 C57 H57 119.9
C56 C57 C58 120.1(5)
C58 C57 H57 119.9
C53 C58 H58 118.8
C57 C58 C53 122.5(4)
C57 C58 H58 118.8
C60 C59 B1 120.3(4)
C64 C59 C60 115.2(4)
C64 C59 B1 124.5(4)
C59 C60 H60 118.7
C61 C60 C59 122.6(4)
C61 C60 H60 118.7
C60 C61 H61 119.8
C62 C61 C60 120.4(5)
C62 C61 H61 119.8
C61 C62 H62 120.4
C61 C62 C63 119.3(5)
C63 C62 H62 120.4
C62 C63 H63 120.1
C62 C63 C64 119.8(5)
C64 C63 H63 120.1
C59 C64 C63 122.7(4)
C59 C64 H64 118.7
C63 C64 H64 118.7
C41 B1 C47 107.3(3)
C41 B1 C53 109.6(3)
C41 B1 C59 111.3(3)
C53 B1 C47 108.7(3)
C53 B1 C59 109.1(3)
C59 B1 C47 110.8(3)
C67 O1 C65 111.0(7)
O1 C65 H65A 110.4
O1 C65 H65B 110.4
H65A C65 H65B 108.6
C66 C65 O1 106.8(10)
C66 C65 H65A 110.4
C66 C65 H65B 110.4
C65 C66 H66A 109.5
C65 C66 H66B 109.5
C65 C66 H66C 109.5
H66A C66 H66B 109.5
H66A C66 H66C 109.5
H66B C66 H66C 109.5
O1 C67 H67A 109.3
O1 C67 H67B 109.3
O1 C67 C68 111.5(7)
H67A C67 H67B 108.0
C68 C67 H67A 109.3
C68 C67 H67B 109.3
C67 C68 H68A 109.5
C67 C68 H68B 109.5
C67 C68 H68C 109.5
H68A C68 H68B 109.5
H68A C68 H68C 109.5
H68B C68 H68C 109.5

loop_
_geom_bond_atom_site_label_1
_geom_bond_atom_site_label_2
_geom_bond_distance
Pt1 Cl1 2.3474(11)
Pt1 S2 2.3427(11)
Pt1 P1 2.2311(10)
Pt1 C13 1.990(4)
Fe1 C1 2.016(5)
Fe1 C2 2.036(5)
Fe1 C3 2.030(6)
Fe1 C4 2.031(7)
Fe1 C5 2.035(6)
Fe1 C6 2.046(7)
Fe1 C7 2.031(8)
Fe1 C8 2.043(7)
Fe1 C9 2.045(7)
Fe1 C10 2.036(7)
S1 C1 1.753(5)
S1 C11 1.817(4)
S2 C21 1.796(5)
S2 C27 1.825(5)
P1 C28 1.818(4)
P1 C29 1.793(4)
P1 C35 1.808(4)
N1 C12 1.463(5)
N1 C13 1.353(5)
N1 C14 1.400(5)
N2 C13 1.354(5)
N2 C19 1.386(6)
N2 C20 1.461(5)
C1 C2 1.439(8)
C1 C5 1.431(7)
C2 H2 0.9500
C2 C3 1.406(8)
C3 H3 0.9500
C3 C4 1.426(10)
C4 H4 0.9500
C4 C5 1.409(9)
C5 H5 0.9500
C6 H6 0.9500
C6 C7 1.406(11)
C6 C10 1.425(12)
C7 H7 0.9500
C7 C8 1.416(12)
C8 H8 0.9500
C8 C9 1.401(12)
C9 H9 0.9500
C9 C10 1.417(12)
C10 H10 0.9500
C11 H11A 0.9900
C11 H11B 0.9900
C11 C12 1.522(6)
C12 H12A 0.9900
C12 H12B 0.9900
C14 C15 1.378(6)
C14 C19 1.394(5)
C15 H15 0.9500
C15 C16 1.388(6)
C16 H16 0.9500
C16 C17 1.408(6)
C17 H17 0.9500
C17 C18 1.381(6)
C18 H18 0.9500
C18 C19 1.388(6)
C20 H20A 0.9800
C20 H20B 0.9800
C20 H20C 0.9800
C21 C22 1.397(8)
C21 C26 1.390(8)
C22 H22 0.9500
C22 C23 1.395(9)
C23 H23 0.9500
C23 C24 1.379(11)
C24 H24 0.9500
C24 C25 1.378(10)
C25 H25 0.9500
C25 C26 1.382(7)
C26 H26 0.9500
C27 H27A 0.9900
C27 H27B 0.9900
C27 C28 1.521(7)
C28 H28A 0.9900
C28 H28B 0.9900
C29 C30 1.393(5)
C29 C34 1.406(6)
C30 H30 0.9500
C30 C31 1.393(6)
C31 H31 0.9500
C31 C32 1.383(8)
C32 H32 0.9500
C32 C33 1.388(7)
C33 H33 0.9500
C33 C34 1.378(7)
C34 H34 0.9500
C35 C36 1.392(6)
C35 C40 1.394(6)
C36 H36 0.9500
C36 C37 1.392(6)
C37 H37 0.9500
C37 C38 1.381(7)
C38 H38 0.9500
C38 C39 1.388(7)
C39 H39 0.9500
C39 C40 1.380(6)
C40 H40 0.9500
C41 C42 1.403(5)
C41 C46 1.409(6)
C41 B1 1.638(6)
C42 H42 0.9500
C42 C43 1.400(6)
C43 H43 0.9500
C43 C44 1.385(7)
C44 H44 0.9500
C44 C45 1.383(7)
C45 H45 0.9500
C45 C46 1.392(6)
C46 H46 0.9500
C47 C48 1.405(6)
C47 C52 1.402(6)
C47 B1 1.661(6)
C48 H48 0.9500
C48 C49 1.398(6)
C49 H49 0.9500
C49 C50 1.386(7)
C50 H50 0.9500
C50 C51 1.389(7)
C51 H51 0.9500
C51 C52 1.398(6)
C52 H52 0.9500
C53 C54 1.397(6)
C53 C58 1.402(6)
C53 B1 1.645(6)
C54 H54 0.9500
C54 C55 1.389(6)
C55 H55 0.9500
C55 C56 1.381(7)
C56 H56 0.9500
C56 C57 1.384(7)
C57 H57 0.9500
C57 C58 1.398(6)
C58 H58 0.9500
C59 C60 1.410(6)
C59 C64 1.395(6)
C59 B1 1.647(6)
C60 H60 0.9500
C60 C61 1.390(7)
C61 H61 0.9500
C61 C62 1.374(8)
C62 H62 0.9500
C62 C63 1.384(8)
C63 H63 0.9500
C63 C64 1.403(6)
C64 H64 0.9500
O1 C65 1.465(12)
O1 C67 1.424(9)
C65 H65A 0.9900
C65 H65B 0.9900
C65 C66 1.458(14)
C66 H66A 0.9800
C66 H66B 0.9800
C66 H66C 0.9800
C67 H67A 0.9900
C67 H67B 0.9900
C67 C68 1.467(14)
C68 H68A 0.9800
C68 H68B 0.9800
C68 H68C 0.9800

loop_
_geom_torsion_atom_site_label_1
_geom_torsion_atom_site_label_2
_geom_torsion_atom_site_label_3
_geom_torsion_atom_site_label_4
_geom_torsion
Pt1 S2 C21 C22 -157.8(4)
Pt1 S2 C21 C26 23.4(5)
Pt1 S2 C27 C28 36.1(3)
Pt1 P1 C28 C27 49.4(3)
Pt1 P1 C29 C30 98.4(3)
Pt1 P1 C29 C34 -77.5(4)
Pt1 P1 C35 C36 173.9(3)
Pt1 P1 C35 C40 -11.1(4)
Fe1 C1 C2 C3 -58.4(4)
Fe1 C1 C5 C4 59.1(4)
Fe1 C2 C3 C4 -59.5(5)
Fe1 C3 C4 C5 -58.6(5)
Fe1 C4 C5 C1 -58.5(4)
Fe1 C6 C7 C8 60.2(5)
Fe1 C6 C10 C9 -59.1(5)
Fe1 C7 C8 C9 58.7(6)
Fe1 C8 C9 C10 60.0(5)
Fe1 C9 C10 C6 59.1(5)
S1 C1 C2 Fe1 -117.7(4)
S1 C1 C2 C3 -176.1(4)
S1 C1 C5 Fe1 117.8(4)
S1 C1 C5 C4 176.8(4)
S1 C11 C12 N1 -173.1(3)
S2 C21 C22 C23 -177.3(5)
S2 C21 C26 C25 174.9(4)
S2 C27 C28 P1 -56.5(4)
P1 C29 C30 C31 -175.5(3)
P1 C29 C34 C33 176.5(4)
P1 C35 C36 C37 174.8(3)
P1 C35 C40 C39 -175.4(4)
N1 C14 C15 C16 -177.4(4)
N1 C14 C19 N2 -0.8(4)
N1 C14 C19 C18 178.2(4)
C1 S1 C11 C12 59.6(4)
C1 C2 C3 Fe1 57.7(4)
C1 C2 C3 C4 -1.8(7)
C2 C1 C5 Fe1 -60.1(3)
C2 C1 C5 C4 -1.0(6)
C2 C3 C4 Fe1 59.9(4)
C2 C3 C4 C5 1.2(8)
C3 C4 C5 Fe1 58.3(5)
C3 C4 C5 C1 -0.1(7)
C5 C1 C2 Fe1 60.1(4)
C5 C1 C2 C3 1.8(6)
C6 C7 C8 Fe1 -60.4(5)
C6 C7 C8 C9 -1.7(9)
C7 C6 C10 Fe1 59.4(5)
C7 C6 C10 C9 0.3(8)
C7 C8 C9 Fe1 -58.2(5)
C7 C8 C9 C10 1.8(9)
C8 C9 C10 Fe1 -60.3(5)
C8 C9 C10 C6 -1.3(9)
C10 C6 C7 Fe1 -59.3(5)
C10 C6 C7 C8 0.8(8)
C11 S1 C1 Fe1 169.2(3)
C11 S1 C1 C2 -102.6(4)
C11 S1 C1 C5 79.9(5)
C12 N1 C13 Pt1 5.5(6)
C12 N1 C13 N2 -175.2(3)
C12 N1 C14 C15 -5.5(7)
C12 N1 C14 C19 175.6(4)
C13 N1 C12 C11 96.5(5)
C13 N1 C14 C15 179.6(4)
C13 N1 C14 C19 0.7(4)
C13 N2 C19 C14 0.7(5)
C13 N2 C19 C18 -178.1(4)
C14 N1 C12 C11 -77.7(5)
C14 N1 C13 Pt1 -179.6(3)
C14 N1 C13 N2 -0.2(4)
C14 C15 C16 C17 -0.7(6)
C15 C14 C19 N2 -179.9(4)
C15 C14 C19 C18 -0.9(6)
C15 C16 C17 C18 -0.3(7)
C16 C17 C18 C19 0.8(7)
C17 C18 C19 N2 178.5(4)
C17 C18 C19 C14 -0.2(6)
C19 N2 C13 Pt1 179.1(3)
C19 N2 C13 N1 -0.3(4)
C19 C14 C15 C16 1.3(6)
C20 N2 C13 Pt1 0.7(6)
C20 N2 C13 N1 -178.7(4)
C20 N2 C19 C14 179.2(4)
C20 N2 C19 C18 0.3(7)
C21 S2 C27 C28 -72.4(4)
C21 C22 C23 C24 1.4(11)
C22 C21 C26 C25 -3.9(9)
C22 C23 C24 C25 -2.1(12)
C23 C24 C25 C26 -0.2(11)
C24 C25 C26 C21 3.2(9)
C26 C21 C22 C23 1.6(10)
C27 S2 C21 C22 -51.5(5)
C27 S2 C21 C26 129.7(4)
C28 P1 C29 C30 -21.9(4)
C28 P1 C29 C34 162.2(3)
C28 P1 C35 C36 -72.3(4)
C28 P1 C35 C40 102.6(4)
C29 P1 C28 C27 177.5(3)
C29 P1 C35 C36 42.3(4)
C29 P1 C35 C40 -142.8(4)
C29 C30 C31 C32 -0.2(7)
C30 C29 C34 C33 0.4(7)
C30 C31 C32 C33 -0.8(8)
C31 C32 C33 C34 1.6(8)
C32 C33 C34 C29 -1.4(8)
C34 C29 C30 C31 0.4(6)
C35 P1 C28 C27 -71.0(4)
C35 P1 C29 C30 -132.2(4)
C35 P1 C29 C34 51.8(4)
C35 C36 C37 C38 0.7(7)
C36 C35 C40 C39 -0.4(7)
C36 C37 C38 C39 -0.4(8)
C37 C38 C39 C40 -0.2(8)
C38 C39 C40 C35 0.7(8)
C40 C35 C36 C37 -0.3(7)
C41 C42 C43 C44 -0.7(7)
C42 C41 C46 C45 -0.6(6)
C42 C41 B1 C47 125.7(4)
C42 C41 B1 C53 7.8(5)
C42 C41 B1 C59 -112.9(4)
C42 C43 C44 C45 -0.9(7)
C43 C44 C45 C46 1.6(6)
C44 C45 C46 C41 -0.9(6)
C46 C41 C42 C43 1.4(6)
C46 C41 B1 C47 -51.7(4)
C46 C41 B1 C53 -169.6(3)
C46 C41 B1 C59 69.7(5)
C47 C48 C49 C50 -0.2(6)
C48 C47 C52 C51 1.4(6)
C48 C47 B1 C41 -31.5(5)
C48 C47 B1 C53 87.0(4)
C48 C47 B1 C59 -153.2(4)
C48 C49 C50 C51 0.8(7)
C49 C50 C51 C52 -0.3(7)
C50 C51 C52 C47 -0.8(7)
C52 C47 C48 C49 -0.9(6)
C52 C47 B1 C41 150.4(4)
C52 C47 B1 C53 -91.2(4)
C52 C47 B1 C59 28.7(5)
C53 C54 C55 C56 -1.3(7)
C54 C53 C58 C57 1.6(7)
C54 C53 B1 C41 79.2(5)
C54 C53 B1 C47 -37.7(5)
C54 C53 B1 C59 -158.7(4)
C54 C55 C56 C57 2.4(7)
C55 C56 C57 C58 -1.5(7)
C56 C57 C58 C53 -0.5(7)
C58 C53 C54 C55 -0.7(6)
C58 C53 B1 C41 -97.9(5)
C58 C53 B1 C47 145.2(4)
C58 C53 B1 C59 24.2(5)
C59 C60 C61 C62 1.8(8)
C60 C59 C64 C63 -0.9(6)
C60 C59 B1 C41 170.1(4)
C60 C59 B1 C47 -70.6(5)
C60 C59 B1 C53 49.0(5)
C60 C61 C62 C63 -1.6(8)
C61 C62 C63 C64 0.3(8)
C62 C63 C64 C59 1.0(7)
C64 C59 C60 C61 -0.4(7)
C64 C59 B1 C41 -8.9(5)
C64 C59 B1 C47 110.4(4)
C64 C59 B1 C53 -129.9(4)
B1 C41 C42 C43 -176.1(4)
B1 C41 C46 C45 177.0(4)
B1 C47 C48 C49 -179.2(4)
B1 C47 C52 C51 179.6(4)
B1 C53 C54 C55 -178.1(4)
B1 C53 C58 C57 178.9(4)
B1 C59 C60 C61 -179.5(4)
B1 C59 C64 C63 178.1(4)
C65 O1 C67 C68 179.7(9)
C67 O1 C65 C66 -178.8(7)
